data_7705190
loop_
_publ_author_name
'Liang, Qiuming'
'Lin, Jack H.'
'DeMuth, Joshua C.'
'Neidig, Michael L.'
'Song, Datong'

_publ_section_title
;
 Syntheses and characterizations of iron complexes of bulky
 <i>o</i>-phenylenediamide ligand.
;
_journal_issue 35
_journal_name_full 'Dalton transactions (Cambridge, England : 2003)'
_journal_page_first 12287
_journal_page_last 12297
_journal_paper_doi 10.1039/d0dt02087g
_journal_volume 49
_journal_year 2020
_chemical_formula_moiety 'C67 H95 Fe2 N4 O4 Si2 [+solvent]'
_chemical_formula_sum 'C67 H95 Fe2 N4 O4 Si2'
_chemical_formula_weight 1188.34
_space_group_crystal_system triclinic
_space_group_IT_number 2
_space_group_name_Hall '-P 1'
_space_group_name_H-M_alt 'P -1'
_atom_sites_solution_hydrogens geom
_audit_creation_method SHELXL-2016/6
_audit_update_record
;
2020-08-11 deposited with the CCDC.	2020-08-17 downloaded from the CCDC.
;
_cell_angle_alpha 90.938(5)
_cell_angle_beta 97.421(5)
_cell_angle_gamma 90.778(5)
_cell_formula_units_Z 2
_cell_length_a 12.9685(12)
_cell_length_b 13.0258(14)
_cell_length_c 23.194(2)
_cell_measurement_reflns_used 47170
_cell_measurement_temperature 150(2)
_cell_measurement_theta_max 27.587
_cell_measurement_theta_min 1.783
_cell_volume 3884.2(6)
_computing_structure_refinement 'SHELXL-2016/6 (Sheldrick, 2016)'
_diffrn_ambient_temperature 150(2)
_diffrn_measured_fraction_theta_full 0.998
_diffrn_measured_fraction_theta_max 0.990
_diffrn_measurement_device_type 'Bruker Kappa Apex II'
_diffrn_measurement_method 'Phi and Omega Scans'
_diffrn_radiation_type MoK\a
_diffrn_radiation_wavelength 0.71073
_diffrn_reflns_av_R_equivalents 0.0921
_diffrn_reflns_av_unetI/netI 0.1730
_diffrn_reflns_Laue_measured_fraction_full 0.998
_diffrn_reflns_Laue_measured_fraction_max 0.990
_diffrn_reflns_limit_h_max 16
_diffrn_reflns_limit_h_min -15
_diffrn_reflns_limit_k_max 15
_diffrn_reflns_limit_k_min -16
_diffrn_reflns_limit_l_max 30
_diffrn_reflns_limit_l_min -30
_diffrn_reflns_number 47170
_diffrn_reflns_point_group_measured_fraction_full 0.998
_diffrn_reflns_point_group_measured_fraction_max 0.990
_diffrn_reflns_theta_full 25.242
_diffrn_reflns_theta_max 27.587
_diffrn_reflns_theta_min 1.783
_exptl_absorpt_coefficient_mu 0.445
_exptl_absorpt_correction_T_max 0.7456
_exptl_absorpt_correction_T_min 0.6681
_exptl_absorpt_correction_type multi-scan
_exptl_absorpt_process_details SADABS
_exptl_crystal_colour 'dark blue'
_exptl_crystal_density_diffrn 1.016
_exptl_crystal_description block
_exptl_crystal_F_000 1274
_exptl_crystal_size_max 0.2
_exptl_crystal_size_mid 0.2
_exptl_crystal_size_min 0.1
_refine_diff_density_max 1.056
_refine_diff_density_min -1.202
_refine_diff_density_rms 0.073
_refine_ls_extinction_method none
_refine_ls_goodness_of_fit_ref 1.027
_refine_ls_hydrogen_treatment constr
_refine_ls_matrix_type full
_refine_ls_number_parameters 607
_refine_ls_number_reflns 17795
_refine_ls_number_restraints 0
_refine_ls_restrained_S_all 1.027
_refine_ls_R_factor_all 0.1700
_refine_ls_R_factor_gt 0.0747
_refine_ls_shift/su_max 0.002
_refine_ls_shift/su_mean 0.000
_refine_ls_structure_factor_coef Fsqd
_refine_ls_weighting_details 'w=1/[\s^2^(Fo^2^)+(0.0821P)^2^+0.1245P] where P=(Fo^2^+2Fc^2^)/3'
_refine_ls_weighting_scheme calc
_refine_ls_wR_factor_gt 0.1686
_refine_ls_wR_factor_ref 0.2026
_reflns_Friedel_coverage 0.000
_reflns_number_gt 8471
_reflns_number_total 17795
_reflns_threshold_expression 'I > 2\s(I)'
_cod_data_source_file d0dt02087g2.cif
_cod_data_source_block wl325_sq
_cod_depositor_comments 'Adding full bibliography for 7705182--7705191.cif.'
_cod_original_cell_volume 3884.3(7)
_cod_database_code 7705190
_shelx_shelxl_version_number 2016/6
_shelx_space_group_comment
;
The symmetry employed for this shelxl refinement is uniquely defined
by the following loop, which should always be used as a source of
symmetry information in preference to the above space-group names.
They are only intended as comments.
;

loop_
_space_group_symop_operation_xyz
'x, y, z'
'-x, -y, -z'

loop_
_atom_site_label
_atom_site_type_symbol
_atom_site_fract_x
_atom_site_fract_y
_atom_site_fract_z
_atom_site_U_iso_or_equiv
_atom_site_adp_type
_atom_site_occupancy
_atom_site_site_symmetry_order
_atom_site_calc_flag
_atom_site_refinement_flags_posn
_atom_site_refinement_flags_adp
_atom_site_refinement_flags_occupancy
_atom_site_disorder_assembly
_atom_site_disorder_group
Fe2 Fe 0.17032(4) 0.90088(4) 0.29920(2) 0.02569(16) Uani 1 1 d . . . . .
O1 O 0.14708(19) 0.9024(2) 0.21519(12) 0.0335(7) Uani 1 1 d . . . . .
N1 N 0.1837(2) 1.1109(2) 0.12143(14) 0.0264(7) Uani 1 1 d . . . . .
C1 C 0.2266(3) 1.1001(3) 0.07228(16) 0.0267(9) Uani 1 1 d . . . . .
Fe1 Fe 0.23338(4) 1.00754(5) 0.18211(2) 0.02954(17) Uani 1 1 d . . . . .
O3 O 0.28937(19) 0.9970(2) 0.32634(11) 0.0330(7) Uani 1 1 d . . . . .
O2 O 0.3067(2) 1.0891(2) 0.24749(12) 0.0397(7) Uani 1 1 d . . . . .
Si2 Si 0.43355(10) 1.13706(11) 0.40272(6) 0.0473(4) Uani 1 1 d . . . . .
N2 N 0.3289(2) 0.9732(3) 0.12279(15) 0.0325(8) Uani 1 1 d . . . . .
C2 C 0.2047(3) 1.1599(3) 0.02199(18) 0.0354(10) Uani 1 1 d . . . . .
H2A H 0.152310 1.210317 0.020677 0.043 Uiso 1 1 calc R U . . .
O4 O 0.3794(2) 1.1437(2) 0.33275(12) 0.0428(8) Uani 1 1 d . . . . .
N3 N 0.0697(2) 0.9370(2) 0.35182(14) 0.0276(8) Uani 1 1 d . . . . .
C3 C 0.2576(3) 1.1464(4) -0.02477(19) 0.0482(13) Uani 1 1 d . . . . .
H3A H 0.241271 1.187111 -0.058240 0.058 Uiso 1 1 calc R U . . .
N4 N 0.2009(2) 0.7835(2) 0.34950(14) 0.0280(8) Uani 1 1 d . . . . .
C4 C 0.3359(3) 1.0729(5) -0.0237(2) 0.0589(16) Uani 1 1 d . . . . .
H4A H 0.372261 1.064427 -0.056456 0.071 Uiso 1 1 calc R U . . .
C5 C 0.3601(3) 1.0145(4) 0.0231(2) 0.0544(14) Uani 1 1 d . . . . .
H5A H 0.413976 0.965949 0.022883 0.065 Uiso 1 1 calc R U . . .
C6 C 0.3073(3) 1.0232(3) 0.07302(18) 0.0329(10) Uani 1 1 d . . . . .
C7 C 0.1431(9) 1.2115(10) 0.1302(5) 0.0284(14) Uiso 0.5 1 d . . P A 1
C8 C 0.2096(7) 1.3003(8) 0.1420(5) 0.0322(15) Uiso 0.5 1 d . . P A 1
C9 C 0.1642(8) 1.3926(10) 0.1546(5) 0.052(2) Uiso 0.5 1 d . . P A 1
H9A H 0.207105 1.451858 0.163636 0.062 Uiso 0.5 1 calc R U P A 1
C10 C 0.0590(9) 1.3998(9) 0.1543(5) 0.053(2) Uiso 0.5 1 d . . P A 1
H10A H 0.031697 1.464135 0.164199 0.063 Uiso 0.5 1 calc R U P A 1
C11 C -0.0099(9) 1.3178(9) 0.1403(5) 0.0490(19) Uiso 0.5 1 d . . P A 1
H11A H -0.082928 1.325994 0.138327 0.059 Uiso 0.5 1 calc R U P A 1
C12 C 0.0336(7) 1.2221(7) 0.1292(4) 0.0299(14) Uiso 0.5 1 d . . P A 1
C13 C 0.3249(9) 1.2923(11) 0.1432(6) 0.0433(18) Uiso 0.5 1 d . . P A 1
H13A H 0.341335 1.218743 0.136190 0.052 Uiso 0.5 1 calc R U P A 1
C14 C 0.3811(8) 1.3251(9) 0.2002(5) 0.0484(19) Uiso 0.5 1 d . . P A 1
H14A H 0.456153 1.318900 0.199391 0.073 Uiso 0.5 1 calc R U P A 1
H14B H 0.364849 1.396678 0.208361 0.073 Uiso 0.5 1 calc R U P A 1
H14C H 0.359610 1.281309 0.230616 0.073 Uiso 0.5 1 calc R U P A 1
C15 C 0.3608(8) 1.3551(9) 0.0943(5) 0.054(2) Uiso 0.5 1 d . . P A 1
H15A H 0.322607 1.332125 0.057000 0.080 Uiso 0.5 1 calc R U P A 1
H15B H 0.347455 1.427931 0.100908 0.080 Uiso 0.5 1 calc R U P A 1
H15C H 0.435475 1.345526 0.093607 0.080 Uiso 0.5 1 calc R U P A 1
C16 C -0.0393(7) 1.1301(7) 0.1125(4) 0.0331(14) Uiso 0.5 1 d . . P A 1
H16A H -0.004936 1.067425 0.129703 0.040 Uiso 0.5 1 calc R U P A 1
C17 C -0.1469(8) 1.1381(9) 0.1338(5) 0.062(2) Uiso 0.5 1 d . . P A 1
H17A H -0.188621 1.076498 0.121394 0.094 Uiso 0.5 1 calc R U P A 1
H17B H -0.138044 1.144079 0.176342 0.094 Uiso 0.5 1 calc R U P A 1
H17C H -0.182398 1.198888 0.117210 0.094 Uiso 0.5 1 calc R U P A 1
C18 C -0.0596(9) 1.1138(9) 0.0459(5) 0.0533(19) Uiso 0.5 1 d . . P A 1
H18A H -0.106454 1.054547 0.036535 0.080 Uiso 0.5 1 calc R U P A 1
H18B H -0.091604 1.175261 0.027955 0.080 Uiso 0.5 1 calc R U P A 1
H18C H 0.006432 1.101357 0.030821 0.080 Uiso 0.5 1 calc R U P A 1
C7A C 0.1242(9) 1.1991(10) 0.1323(5) 0.0284(14) Uiso 0.5 1 d . . P A 2
C8A C 0.1807(7) 1.2896(9) 0.1444(5) 0.0322(15) Uiso 0.5 1 d . . P A 2
C9A C 0.1306(9) 1.3792(10) 0.1584(5) 0.052(2) Uiso 0.5 1 d . . P A 2
H9AA H 0.143367 1.431607 0.129645 0.062 Uiso 0.5 1 calc R U P A 2
H9AB H 0.164496 1.404505 0.196826 0.062 Uiso 0.5 1 calc R U P A 2
C10A C 0.0232(8) 1.3735(10) 0.1607(5) 0.053(2) Uiso 0.5 1 d . . P A 2
H10B H -0.013114 1.433133 0.170093 0.063 Uiso 0.5 1 calc R U P A 2
C11A C -0.0300(8) 1.2813(8) 0.1492(5) 0.0490(19) Uiso 0.5 1 d . . P A 2
H11B H -0.102585 1.279519 0.151514 0.059 Uiso 0.5 1 calc R U P A 2
C12A C 0.0167(7) 1.1912(7) 0.1346(4) 0.0299(14) Uiso 0.5 1 d . . P A 2
C13A C 0.2996(9) 1.3012(11) 0.1429(6) 0.0433(18) Uiso 0.5 1 d . . P A 2
H13B H 0.327852 1.232045 0.134921 0.052 Uiso 0.5 1 calc R U P A 2
C14A C 0.3519(8) 1.3403(9) 0.2046(5) 0.0484(19) Uiso 0.5 1 d . . P A 2
H14D H 0.333952 1.293134 0.234393 0.073 Uiso 0.5 1 calc R U P A 2
H14E H 0.427631 1.343171 0.205292 0.073 Uiso 0.5 1 calc R U P A 2
H14F H 0.326718 1.409060 0.212601 0.073 Uiso 0.5 1 calc R U P A 2
C15A C 0.3277(8) 1.3751(9) 0.0961(5) 0.054(2) Uiso 0.5 1 d . . P A 2
H15D H 0.403495 1.379163 0.097302 0.080 Uiso 0.5 1 calc R U P A 2
H15E H 0.296475 1.349835 0.057688 0.080 Uiso 0.5 1 calc R U P A 2
H15F H 0.301130 1.443496 0.103520 0.080 Uiso 0.5 1 calc R U P A 2
C16A C -0.0411(7) 1.0924(7) 0.1221(4) 0.0331(14) Uiso 0.5 1 d . . P A 2
H16B H 0.008015 1.035298 0.133020 0.040 Uiso 0.5 1 calc R U P A 2
C17A C -0.1330(8) 1.0803(9) 0.1559(5) 0.062(2) Uiso 0.5 1 d . . P A 2
H17D H -0.167838 1.014015 0.145836 0.094 Uiso 0.5 1 calc R U P A 2
H17E H -0.108482 1.083350 0.197689 0.094 Uiso 0.5 1 calc R U P A 2
H17F H -0.182064 1.135863 0.146075 0.094 Uiso 0.5 1 calc R U P A 2
C18A C -0.0749(9) 1.0846(9) 0.0566(5) 0.0533(19) Uiso 0.5 1 d . . P A 2
H18D H -0.113246 1.019905 0.047146 0.080 Uiso 0.5 1 calc R U P A 2
H18E H -0.119729 1.142366 0.044436 0.080 Uiso 0.5 1 calc R U P A 2
H18F H -0.013307 1.086575 0.036148 0.080 Uiso 0.5 1 calc R U P A 2
C19 C 0.4336(8) 0.9282(8) 0.1311(5) 0.0306(15) Uiso 0.5 1 d . . P B 1
C20 C 0.5185(7) 0.9856(7) 0.1599(4) 0.0262(13) Uiso 0.5 1 d . . P B 1
C21 C 0.6124(7) 0.9325(7) 0.1729(4) 0.0349(15) Uiso 0.5 1 d . . P B 1
H21A H 0.665672 0.969889 0.154172 0.042 Uiso 0.5 1 calc R U P B 1
H21B H 0.633017 0.939691 0.215443 0.042 Uiso 0.5 1 calc R U P B 1
C22 C 0.6203(8) 0.8306(9) 0.1589(4) 0.0410(17) Uiso 0.5 1 d . . P B 1
H22A H 0.683867 0.796679 0.170282 0.049 Uiso 0.5 1 calc R U P B 1
C23 C 0.5384(8) 0.7765(9) 0.1287(5) 0.0466(19) Uiso 0.5 1 d . . P B 1
H23A H 0.546952 0.706333 0.118748 0.056 Uiso 0.5 1 calc R U P B 1
C24 C 0.4410(8) 0.8238(9) 0.1121(5) 0.0444(18) Uiso 0.5 1 d . . P B 1
C25 C 0.5117(8) 1.0973(7) 0.1716(5) 0.0314(14) Uiso 0.5 1 d . . P B 1
H25A H 0.436493 1.113210 0.171760 0.038 Uiso 0.5 1 calc R U P B 1
C26 C 0.5684(9) 1.1297(8) 0.2306(5) 0.0474(18) Uiso 0.5 1 d . . P B 1
H26A H 0.561682 1.203894 0.236331 0.071 Uiso 0.5 1 calc R U P B 1
H26B H 0.537915 1.093356 0.261170 0.071 Uiso 0.5 1 calc R U P B 1
H26C H 0.642090 1.112695 0.232451 0.071 Uiso 0.5 1 calc R U P B 1
C27 C 0.5508(9) 1.1622(8) 0.1266(5) 0.0436(17) Uiso 0.5 1 d . . P B 1
H27A H 0.544065 1.234823 0.136860 0.065 Uiso 0.5 1 calc R U P B 1
H27B H 0.624077 1.147156 0.124507 0.065 Uiso 0.5 1 calc R U P B 1
H27C H 0.509987 1.147232 0.088717 0.065 Uiso 0.5 1 calc R U P B 1
C28 C 0.3509(10) 0.7661(10) 0.0804(6) 0.064(2) Uiso 0.5 1 d . . P B 1
H28A H 0.285349 0.800088 0.088255 0.077 Uiso 0.5 1 calc R U P B 1
C29 C 0.3465(11) 0.6478(11) 0.0994(7) 0.098(3) Uiso 0.5 1 d . . P B 1
H29A H 0.285845 0.613317 0.077318 0.146 Uiso 0.5 1 calc R U P B 1
H29B H 0.409964 0.613434 0.091280 0.146 Uiso 0.5 1 calc R U P B 1
H29C H 0.340913 0.644618 0.141051 0.146 Uiso 0.5 1 calc R U P B 1
C30 C 0.3523(15) 0.7580(15) 0.0128(8) 0.133(5) Uiso 0.5 1 d . . P B 1
H30A H 0.290841 0.719093 -0.005018 0.200 Uiso 0.5 1 calc R U P B 1
H30B H 0.351637 0.827064 -0.003293 0.200 Uiso 0.5 1 calc R U P B 1
H30C H 0.415282 0.722752 0.004717 0.200 Uiso 0.5 1 calc R U P B 1
C19A C 0.4149(8) 0.9062(8) 0.1324(5) 0.0306(15) Uiso 0.5 1 d . . P B 2
C20A C 0.5071(7) 0.9540(7) 0.1582(4) 0.0262(13) Uiso 0.5 1 d . . P B 2
C21A C 0.5970(7) 0.8955(8) 0.1711(4) 0.0349(15) Uiso 0.5 1 d . . P B 2
H21C H 0.659505 0.927014 0.189350 0.042 Uiso 0.5 1 calc R U P B 2
C22A C 0.5942(8) 0.7942(8) 0.1574(5) 0.0410(17) Uiso 0.5 1 d . . P B 2
H22B H 0.655038 0.754865 0.166532 0.049 Uiso 0.5 1 calc R U P B 2
C23A C 0.5064(7) 0.7479(9) 0.1309(5) 0.0466(19) Uiso 0.5 1 d . . P B 2
H23B H 0.506992 0.677361 0.119874 0.056 Uiso 0.5 1 calc R U P B 2
C24A C 0.4137(8) 0.8039(9) 0.1197(5) 0.0444(18) Uiso 0.5 1 d . . P B 2
C25A C 0.5130(8) 1.0664(8) 0.1731(5) 0.0314(14) Uiso 0.5 1 d . . P B 2
H25B H 0.440408 1.089787 0.175112 0.038 Uiso 0.5 1 calc R U P B 2
C26A C 0.5777(9) 1.0931(8) 0.2324(5) 0.0474(18) Uiso 0.5 1 d . . P B 2
H26D H 0.578086 1.167589 0.239200 0.071 Uiso 0.5 1 calc R U P B 2
H26E H 0.546858 1.058769 0.263522 0.071 Uiso 0.5 1 calc R U P B 2
H26F H 0.649245 1.069913 0.232158 0.071 Uiso 0.5 1 calc R U P B 2
C27A C 0.5558(9) 1.1264(8) 0.1228(5) 0.0436(17) Uiso 0.5 1 d . . P B 2
H27D H 0.559658 1.200007 0.132508 0.065 Uiso 0.5 1 calc R U P B 2
H27E H 0.625290 1.101918 0.117925 0.065 Uiso 0.5 1 calc R U P B 2
H27F H 0.509028 1.114894 0.086465 0.065 Uiso 0.5 1 calc R U P B 2
C28A C 0.3164(9) 0.7463(10) 0.0928(6) 0.064(2) Uiso 0.5 1 d . . P B 2
H28B H 0.262414 0.800516 0.092172 0.077 Uiso 0.5 1 calc R U P B 2
C29A C 0.2815(11) 0.6736(11) 0.1321(6) 0.098(3) Uiso 0.5 1 d . . P B 2
H29D H 0.286566 0.704632 0.171153 0.146 Uiso 0.5 1 calc R U P B 2
H29E H 0.209017 0.653798 0.118869 0.146 Uiso 0.5 1 calc R U P B 2
H29F H 0.325042 0.612560 0.133115 0.146 Uiso 0.5 1 calc R U P B 2
C30A C 0.3196(15) 0.7278(16) 0.0343(9) 0.133(5) Uiso 0.5 1 d . . P B 2
H30D H 0.346303 0.789126 0.016815 0.200 Uiso 0.5 1 calc R U P B 2
H30E H 0.365443 0.669987 0.029348 0.200 Uiso 0.5 1 calc R U P B 2
H30F H 0.249419 0.711225 0.015102 0.200 Uiso 0.5 1 calc R U P B 2
C31 C 0.1144(3) 0.9027(3) 0.40510(17) 0.0294(9) Uani 1 1 d . . . . .
C32 C 0.0953(3) 0.9434(3) 0.45875(18) 0.0361(10) Uani 1 1 d . . . . .
H32A H 0.048083 0.998289 0.459987 0.043 Uiso 1 1 calc R U . . .
C33 C 0.1440(3) 0.9046(4) 0.50977(19) 0.0421(11) Uani 1 1 d . . . . .
H33A H 0.131260 0.933960 0.545892 0.051 Uiso 1 1 calc R U . . .
C34 C 0.2121(3) 0.8227(4) 0.50907(19) 0.0440(12) Uani 1 1 d . . . . .
H34A H 0.244379 0.795340 0.544504 0.053 Uiso 1 1 calc R U . . .
C35 C 0.2323(3) 0.7818(3) 0.45644(18) 0.0386(11) Uani 1 1 d . . . . .
H35A H 0.279499 0.726702 0.456129 0.046 Uiso 1 1 calc R U . . .
C36 C 0.1850(3) 0.8192(3) 0.40386(17) 0.0274(9) Uani 1 1 d . . . . .
C37 C -0.0211(9) 1.0061(8) 0.3447(5) 0.0237(12) Uiso 0.5 1 d . . P C 1
C38 C -0.0107(7) 1.1123(7) 0.3425(4) 0.0241(13) Uiso 0.5 1 d . . P C 1
C39 C -0.1021(7) 1.1684(7) 0.3346(4) 0.0308(15) Uiso 0.5 1 d . . P C 1
H39A H -0.097089 1.241039 0.332206 0.037 Uiso 0.5 1 calc R U P C 1
C40 C -0.1993(8) 1.1229(7) 0.3300(4) 0.0340(15) Uiso 0.5 1 d . . P C 1
H40A H -0.259353 1.164317 0.324278 0.041 Uiso 0.5 1 calc R U P C 1
C41 C -0.2104(7) 1.0180(9) 0.3335(4) 0.0319(14) Uiso 0.5 1 d . . P C 1
H41A H -0.277761 0.987169 0.330034 0.038 Uiso 0.5 1 calc R U P C 1
C42 C -0.1224(7) 0.9571(7) 0.3422(4) 0.0285(13) Uiso 0.5 1 d . . P C 1
C43 C 0.0937(8) 1.1652(9) 0.3512(5) 0.0305(14) Uiso 0.5 1 d . . P C 1
H43A H 0.150584 1.117884 0.366264 0.037 Uiso 0.5 1 calc R U P C 1
C44 C 0.1126(8) 1.2132(9) 0.2954(5) 0.0477(18) Uiso 0.5 1 d . . P C 1
H44A H 0.121073 1.159299 0.266508 0.072 Uiso 0.5 1 calc R U P C 1
H44B H 0.053256 1.255785 0.281123 0.072 Uiso 0.5 1 calc R U P C 1
H44C H 0.175821 1.256125 0.301936 0.072 Uiso 0.5 1 calc R U P C 1
C45 C 0.0823(16) 1.2456(17) 0.3901(9) 0.055(2) Uiso 0.5 1 d . . P C 1
H45A H 0.069698 1.217591 0.427608 0.083 Uiso 0.5 1 calc R U P C 1
H45B H 0.145948 1.287998 0.395509 0.083 Uiso 0.5 1 calc R U P C 1
H45C H 0.023382 1.287659 0.374696 0.083 Uiso 0.5 1 calc R U P C 1
C46 C -0.1344(7) 0.8428(8) 0.3484(4) 0.0376(16) Uiso 0.5 1 d . . P C 1
H46A H -0.068914 0.810896 0.338675 0.045 Uiso 0.5 1 calc R U P C 1
C47 C -0.2255(8) 0.7939(8) 0.3068(5) 0.055(2) Uiso 0.5 1 d . . P C 1
H47A H -0.228604 0.719845 0.313198 0.082 Uiso 0.5 1 calc R U P C 1
H47B H -0.291030 0.824830 0.314424 0.082 Uiso 0.5 1 calc R U P C 1
H47C H -0.214658 0.806248 0.266433 0.082 Uiso 0.5 1 calc R U P C 1
C48 C -0.1468(14) 0.8128(14) 0.4122(7) 0.069(2) Uiso 0.5 1 d . . P C 1
H48A H -0.154342 0.738074 0.414373 0.103 Uiso 0.5 1 calc R U P C 1
H48B H -0.085151 0.836094 0.438335 0.103 Uiso 0.5 1 calc R U P C 1
H48C H -0.208663 0.845532 0.423890 0.103 Uiso 0.5 1 calc R U P C 1
C37A C -0.0258(9) 0.9851(8) 0.3518(5) 0.0237(12) Uiso 0.5 1 d . . P C 2
C38A C -0.0282(7) 1.0897(8) 0.3440(4) 0.0241(13) Uiso 0.5 1 d . . P C 2
C39A C -0.1246(7) 1.1399(7) 0.3364(4) 0.0308(15) Uiso 0.5 1 d . . P C 2
H39B H -0.127331 1.211835 0.330544 0.037 Uiso 0.5 1 calc R U P C 2
C40A C -0.2145(7) 1.0831(9) 0.3375(4) 0.0340(15) Uiso 0.5 1 d . . P C 2
H40B H -0.279969 1.115738 0.331617 0.041 Uiso 0.5 1 calc R U P C 2
C41A C -0.2102(7) 0.9816(7) 0.3469(4) 0.0319(14) Uiso 0.5 1 d . . P C 2
H41B H -0.273130 0.944227 0.348504 0.038 Uiso 0.5 1 calc R U P C 2
C42A C -0.1161(7) 0.9289(7) 0.3543(4) 0.0285(13) Uiso 0.5 1 d . . P C 2
C43A C 0.0693(8) 1.1552(9) 0.3441(5) 0.0305(14) Uiso 0.5 1 d . . P C 2
H43B H 0.127496 1.105711 0.351744 0.037 Uiso 0.5 1 calc R U P C 2
C44A C 0.0803(8) 1.1977(9) 0.2825(5) 0.0477(18) Uiso 0.5 1 d . . P C 2
H44D H 0.144142 1.239483 0.284489 0.072 Uiso 0.5 1 calc R U P C 2
H44E H 0.083562 1.140208 0.255033 0.072 Uiso 0.5 1 calc R U P C 2
H44F H 0.020209 1.240017 0.269359 0.072 Uiso 0.5 1 calc R U P C 2
C45A C 0.0918(16) 1.2435(17) 0.3999(9) 0.055(2) Uiso 0.5 1 d . . P C 2
H45D H 0.156025 1.282172 0.396443 0.083 Uiso 0.5 1 calc R U P C 2
H45E H 0.033451 1.290936 0.398024 0.083 Uiso 0.5 1 calc R U P C 2
H45F H 0.098795 1.208134 0.437094 0.083 Uiso 0.5 1 calc R U P C 2
C46A C -0.1182(7) 0.8164(7) 0.3666(4) 0.0376(16) Uiso 0.5 1 d . . P C 2
H46B H -0.046668 0.789809 0.365074 0.045 Uiso 0.5 1 calc R U P C 2
C47A C -0.1936(8) 0.7547(8) 0.3216(5) 0.055(2) Uiso 0.5 1 d . . P C 2
H47D H -0.175489 0.766856 0.282465 0.082 Uiso 0.5 1 calc R U P C 2
H47E H -0.188088 0.681392 0.329956 0.082 Uiso 0.5 1 calc R U P C 2
H47F H -0.264957 0.776784 0.323636 0.082 Uiso 0.5 1 calc R U P C 2
C48A C -0.1460(14) 0.7978(14) 0.4258(7) 0.069(2) Uiso 0.5 1 d . . P C 2
H48D H -0.146844 0.723821 0.432731 0.103 Uiso 0.5 1 calc R U P C 2
H48E H -0.094441 0.831760 0.454789 0.103 Uiso 0.5 1 calc R U P C 2
H48F H -0.214930 0.825615 0.428908 0.103 Uiso 0.5 1 calc R U P C 2
C49 C 0.2569(7) 0.6872(8) 0.3443(5) 0.0245(13) Uiso 0.5 1 d . . P D 1
C50 C 0.3607(7) 0.6845(8) 0.3388(5) 0.0311(14) Uiso 0.5 1 d . . P D 1
C51 C 0.4018(7) 0.5890(8) 0.3288(4) 0.0388(17) Uiso 0.5 1 d . . P D 1
H51A H 0.472792 0.584941 0.322873 0.047 Uiso 0.5 1 calc R U P D 1
C52 C 0.3414(7) 0.4979(9) 0.3271(4) 0.0408(18) Uiso 0.5 1 d . . P D 1
H52A H 0.372117 0.433823 0.320256 0.049 Uiso 0.5 1 calc R U P D 1
C53 C 0.2375(10) 0.5013(10) 0.3354(6) 0.053(2) Uiso 0.5 1 d . . P D 1
H53A H 0.196761 0.440180 0.335386 0.064 Uiso 0.5 1 calc R U P D 1
C54 C 0.1945(7) 0.5977(9) 0.3439(5) 0.0345(16) Uiso 0.5 1 d . . P D 1
C55 C 0.4272(7) 0.7792(8) 0.3454(4) 0.0358(15) Uiso 0.5 1 d . . P D 1
H55A H 0.386780 0.834763 0.361968 0.043 Uiso 0.5 1 calc R U P D 1
C56 C 0.4484(9) 0.8111(9) 0.2872(5) 0.061(2) Uiso 0.5 1 d . . P D 1
H56A H 0.492080 0.873389 0.290954 0.091 Uiso 0.5 1 calc R U P D 1
H56B H 0.484473 0.756054 0.269062 0.091 Uiso 0.5 1 calc R U P D 1
H56C H 0.382542 0.824959 0.262979 0.091 Uiso 0.5 1 calc R U P D 1
C57 C 0.5245(9) 0.7597(10) 0.3891(5) 0.060(2) Uiso 0.5 1 d . . P D 1
H57A H 0.503210 0.739008 0.426316 0.089 Uiso 0.5 1 calc R U P D 1
H57B H 0.565184 0.704972 0.373964 0.089 Uiso 0.5 1 calc R U P D 1
H57C H 0.566941 0.822738 0.394890 0.089 Uiso 0.5 1 calc R U P D 1
C58 C 0.0769(11) 0.5981(11) 0.3493(6) 0.054(2) Uiso 0.5 1 d . . P D 1
H58A H 0.053131 0.669176 0.339375 0.065 Uiso 0.5 1 calc R U P D 1
C59 C 0.0097(9) 0.5262(10) 0.3067(6) 0.069(2) Uiso 0.5 1 d . . P D 1
H59A H -0.063285 0.531433 0.313144 0.103 Uiso 0.5 1 calc R U P D 1
H59B H 0.016726 0.545677 0.266709 0.103 Uiso 0.5 1 calc R U P D 1
H59C H 0.032495 0.455339 0.312809 0.103 Uiso 0.5 1 calc R U P D 1
C60 C 0.0414(11) 0.5757(12) 0.4105(6) 0.068(2) Uiso 0.5 1 d . . P D 1
H60A H 0.081575 0.619455 0.440282 0.102 Uiso 0.5 1 calc R U P D 1
H60B H -0.032769 0.590170 0.409305 0.102 Uiso 0.5 1 calc R U P D 1
H60C H 0.053431 0.503358 0.419877 0.102 Uiso 0.5 1 calc R U P D 1
C49A C 0.2302(7) 0.6806(9) 0.3431(5) 0.0245(13) Uiso 0.5 1 d . . P D 2
C50A C 0.3353(7) 0.6659(8) 0.3325(5) 0.0311(14) Uiso 0.5 1 d . . P D 2
C51A C 0.3686(8) 0.5642(9) 0.3226(4) 0.0388(17) Uiso 0.5 1 d . . P D 2
H51B H 0.436905 0.550323 0.314266 0.047 Uiso 0.5 1 calc R U P D 2
C52A C 0.2974(9) 0.4887(8) 0.3256(4) 0.0408(18) Uiso 0.5 1 d . . P D 2
H52B H 0.317654 0.419921 0.319555 0.049 Uiso 0.5 1 calc R U P D 2
C53A C 0.2026(9) 0.5041(11) 0.3363(6) 0.053(2) Uiso 0.5 1 d . . P D 2
H53B H 0.158155 0.445744 0.336937 0.064 Uiso 0.5 1 calc R U P D 2
C54A C 0.1629(7) 0.5969(8) 0.3465(5) 0.0345(16) Uiso 0.5 1 d . . P D 2
C55A C 0.4111(7) 0.7556(8) 0.3301(4) 0.0358(15) Uiso 0.5 1 d . . P D 2
H55B H 0.380513 0.815065 0.349382 0.043 Uiso 0.5 1 calc R U P D 2
C56A C 0.4179(9) 0.7884(9) 0.2661(5) 0.061(2) Uiso 0.5 1 d . . P D 2
H56D H 0.467233 0.846107 0.266164 0.091 Uiso 0.5 1 calc R U P D 2
H56E H 0.441635 0.730409 0.244077 0.091 Uiso 0.5 1 calc R U P D 2
H56F H 0.349125 0.809286 0.247929 0.091 Uiso 0.5 1 calc R U P D 2
C57A C 0.5212(9) 0.7428(10) 0.3629(5) 0.060(2) Uiso 0.5 1 d . . P D 2
H57D H 0.563027 0.804727 0.358468 0.089 Uiso 0.5 1 calc R U P D 2
H57E H 0.516638 0.732355 0.404259 0.089 Uiso 0.5 1 calc R U P D 2
H57F H 0.553917 0.683295 0.346864 0.089 Uiso 0.5 1 calc R U P D 2
C58A C 0.0601(10) 0.6110(11) 0.3628(6) 0.054(2) Uiso 0.5 1 d . . P D 2
H58B H 0.046189 0.686097 0.365468 0.065 Uiso 0.5 1 calc R U P D 2
C59A C -0.0236(9) 0.5592(10) 0.3154(6) 0.069(2) Uiso 0.5 1 d . . P D 2
H59D H -0.093193 0.568956 0.326624 0.103 Uiso 0.5 1 calc R U P D 2
H59E H -0.019673 0.590971 0.277710 0.103 Uiso 0.5 1 calc R U P D 2
H59F H -0.010044 0.485636 0.312418 0.103 Uiso 0.5 1 calc R U P D 2
C60A C 0.0695(11) 0.5656(12) 0.4239(6) 0.068(2) Uiso 0.5 1 d . . P D 2
H60D H 0.002812 0.571366 0.439260 0.102 Uiso 0.5 1 calc R U P D 2
H60E H 0.088284 0.493144 0.421917 0.102 Uiso 0.5 1 calc R U P D 2
H60F H 0.123436 0.603422 0.449644 0.102 Uiso 0.5 1 calc R U P D 2
Si1 Si 0.08006(19) 0.8060(2) 0.17377(11) 0.0341(4) Uiso 0.5 1 d . . P E 1
C61 C -0.0518(8) 0.8091(8) 0.1990(5) 0.062(2) Uiso 0.5 1 d . . P E 1
H61A H -0.096962 0.756315 0.177879 0.093 Uiso 0.5 1 calc R U P E 1
H61B H -0.044949 0.795739 0.240812 0.093 Uiso 0.5 1 calc R U P E 1
H61C H -0.082217 0.876803 0.191623 0.093 Uiso 0.5 1 calc R U P E 1
C62 C 0.1386(8) 0.6813(8) 0.1897(5) 0.070(2) Uiso 0.5 1 d . . P E 1
H62A H 0.099039 0.628022 0.165607 0.106 Uiso 0.5 1 calc R U P E 1
H62B H 0.210640 0.682713 0.181161 0.106 Uiso 0.5 1 calc R U P E 1
H62C H 0.137466 0.666229 0.230869 0.106 Uiso 0.5 1 calc R U P E 1
C63 C 0.0707(8) 0.8323(9) 0.0959(5) 0.0388(16) Uiso 0.5 1 d . . P E 1
H63A H 0.032296 0.776200 0.073700 0.058 Uiso 0.5 1 calc R U P E 1
H63B H 0.034180 0.896908 0.087892 0.058 Uiso 0.5 1 calc R U P E 1
H63C H 0.140780 0.837962 0.084571 0.058 Uiso 0.5 1 calc R U P E 1
Si1A Si 0.04086(19) 0.8464(2) 0.18182(11) 0.0341(4) Uiso 0.5 1 d . . P E 2
C61A C -0.0795(8) 0.9069(8) 0.2022(5) 0.062(2) Uiso 0.5 1 d . . P E 2
H61D H -0.140763 0.871447 0.181423 0.093 Uiso 0.5 1 calc R U P E 2
H61E H -0.080533 0.901487 0.244176 0.093 Uiso 0.5 1 calc R U P E 2
H61F H -0.080215 0.979410 0.191565 0.093 Uiso 0.5 1 calc R U P E 2
C62A C 0.0409(9) 0.7140(8) 0.2058(5) 0.070(2) Uiso 0.5 1 d . . P E 2
H62D H -0.021519 0.677987 0.186767 0.106 Uiso 0.5 1 calc R U P E 2
H62E H 0.102939 0.679758 0.195468 0.106 Uiso 0.5 1 calc R U P E 2
H62F H 0.041208 0.713032 0.248059 0.106 Uiso 0.5 1 calc R U P E 2
C63A C 0.0459(8) 0.8541(8) 0.1011(5) 0.0388(16) Uiso 0.5 1 d . . P E 2
H63D H -0.016619 0.821286 0.080054 0.058 Uiso 0.5 1 calc R U P E 2
H63E H 0.049244 0.926290 0.090107 0.058 Uiso 0.5 1 calc R U P E 2
H63F H 0.107694 0.818785 0.091249 0.058 Uiso 0.5 1 calc R U P E 2
C64 C 0.3224(3) 1.0737(3) 0.30159(18) 0.0316(10) Uani 1 1 d . . . . .
C65 C 0.5235(4) 1.0295(5) 0.4099(3) 0.0799(19) Uani 1 1 d . . . . .
H65A H 0.555250 1.025090 0.450502 0.120 Uiso 1 1 calc R U . . .
H65B H 0.485348 0.965447 0.398238 0.120 Uiso 1 1 calc R U . . .
H65C H 0.577932 1.040310 0.384954 0.120 Uiso 1 1 calc R U . . .
C66 C 0.5206(8) 1.2486(9) 0.4052(5) 0.057(2) Uiso 0.5 1 d . . P F 1
H66A H 0.559432 1.256216 0.444272 0.085 Uiso 0.5 1 calc R U P F 1
H66B H 0.569469 1.239260 0.376744 0.085 Uiso 0.5 1 calc R U P F 1
H66C H 0.479818 1.310376 0.396071 0.085 Uiso 0.5 1 calc R U P F 1
C66A C 0.4883(9) 1.2704(8) 0.4190(5) 0.057(2) Uiso 0.5 1 d . . P F 2
H66D H 0.522012 1.274671 0.459331 0.085 Uiso 0.5 1 calc R U P F 2
H66E H 0.539492 1.286011 0.392668 0.085 Uiso 0.5 1 calc R U P F 2
H66F H 0.431949 1.320104 0.413546 0.085 Uiso 0.5 1 calc R U P F 2
C67 C 0.3350(4) 1.1244(5) 0.4527(2) 0.0704(17) Uani 1 1 d . . . . .
H67A H 0.369556 1.120813 0.492751 0.106 Uiso 1 1 calc R U . . .
H67B H 0.289474 1.184049 0.449099 0.106 Uiso 1 1 calc R U . . .
H67C H 0.293445 1.061674 0.442877 0.106 Uiso 1 1 calc R U . . .

loop_
_atom_site_aniso_label
_atom_site_aniso_U_11
_atom_site_aniso_U_22
_atom_site_aniso_U_33
_atom_site_aniso_U_23
_atom_site_aniso_U_13
_atom_site_aniso_U_12
Fe2 0.0244(3) 0.0254(3) 0.0279(3) 0.0030(2) 0.0057(2) 0.0000(2)
O1 0.0308(14) 0.0361(17) 0.0313(17) 0.0105(13) -0.0044(12) -0.0098(12)
N1 0.0242(16) 0.0275(19) 0.0267(19) -0.0023(14) 0.0007(14) 0.0025(14)
C1 0.0229(19) 0.036(3) 0.020(2) -0.0004(18) 0.0003(16) -0.0030(17)
Fe1 0.0290(3) 0.0328(4) 0.0263(4) 0.0059(3) 0.0010(2) -0.0046(3)
O3 0.0283(14) 0.0413(18) 0.0282(17) 0.0091(13) -0.0015(12) -0.0071(13)
O2 0.0446(17) 0.0460(19) 0.0270(18) 0.0037(14) 0.0002(14) -0.0124(14)
Si2 0.0422(7) 0.0611(10) 0.0351(8) 0.0055(7) -0.0072(6) -0.0151(6)
N2 0.0287(17) 0.035(2) 0.031(2) -0.0004(16) -0.0048(15) 0.0061(15)
C2 0.039(2) 0.036(3) 0.029(3) 0.006(2) -0.0034(19) 0.001(2)
O4 0.0453(17) 0.050(2) 0.0295(18) 0.0041(14) -0.0051(13) -0.0248(15)
N3 0.0241(16) 0.0263(19) 0.033(2) -0.0018(15) 0.0063(14) -0.0022(14)
C3 0.049(3) 0.073(4) 0.023(3) 0.010(2) 0.006(2) -0.009(3)
N4 0.0326(17) 0.028(2) 0.0248(19) 0.0028(15) 0.0090(15) 0.0023(15)
C4 0.033(2) 0.120(5) 0.025(3) -0.003(3) 0.009(2) 0.009(3)
C5 0.037(3) 0.094(4) 0.031(3) -0.007(3) 0.000(2) 0.022(3)
C6 0.030(2) 0.038(3) 0.030(3) -0.003(2) 0.0020(19) 0.0029(19)
C31 0.027(2) 0.034(2) 0.028(2) -0.0046(18) 0.0089(18) -0.0099(18)
C32 0.030(2) 0.044(3) 0.035(3) -0.006(2) 0.0085(19) 0.000(2)
C33 0.043(2) 0.054(3) 0.031(3) -0.007(2) 0.012(2) 0.002(2)
C34 0.042(2) 0.061(3) 0.029(3) 0.007(2) 0.004(2) 0.003(2)
C35 0.045(2) 0.040(3) 0.032(3) 0.004(2) 0.008(2) 0.001(2)
C36 0.029(2) 0.023(2) 0.032(2) 0.0029(18) 0.0105(18) -0.0037(17)
C64 0.025(2) 0.039(3) 0.031(3) 0.007(2) 0.0027(18) 0.0037(19)
C65 0.055(3) 0.109(5) 0.074(4) 0.010(4) -0.003(3) 0.021(3)
C67 0.060(3) 0.116(5) 0.034(3) -0.002(3) -0.001(3) 0.005(3)

loop_
_atom_type_symbol
_atom_type_description
_atom_type_scat_dispersion_real
_atom_type_scat_dispersion_imag
_atom_type_scat_source
C C 0.0033 0.0016 'International Tables Vol C Tables 4.2.6.8 and 6.1.1.4'
H H 0.0000 0.0000 'International Tables Vol C Tables 4.2.6.8 and 6.1.1.4'
N N 0.0061 0.0033 'International Tables Vol C Tables 4.2.6.8 and 6.1.1.4'
O O 0.0106 0.0060 'International Tables Vol C Tables 4.2.6.8 and 6.1.1.4'
Si Si 0.0817 0.0704 'International Tables Vol C Tables 4.2.6.8 and 6.1.1.4'
Fe Fe 0.3463 0.8444 'International Tables Vol C Tables 4.2.6.8 and 6.1.1.4'

loop_
_geom_angle_atom_site_label_1
_geom_angle_atom_site_label_2
_geom_angle_atom_site_label_3
_geom_angle
_geom_angle_site_symmetry_1
_geom_angle_site_symmetry_3
_geom_angle_publ_flag
O1 Fe2 N4 128.18(13) . . ?
O1 Fe2 N3 126.33(12) . . ?
N4 Fe2 N3 85.31(13) . . ?
O1 Fe2 O3 108.20(11) . . ?
N4 Fe2 O3 101.99(12) . . ?
N3 Fe2 O3 101.96(12) . . ?
Si1A O1 Fe2 118.28(16) . . ?
Si1 O1 Fe2 122.89(16) . . ?
Si1A O1 Fe1 126.17(17) . . ?
Si1 O1 Fe1 123.01(17) . . ?
Fe2 O1 Fe1 112.79(13) . . ?
C1 N1 C7A 121.5(6) . . ?
C1 N1 C7 114.1(5) . . ?
C1 N1 Fe1 113.4(2) . . ?
C7A N1 Fe1 124.1(5) . . ?
C7 N1 Fe1 128.0(5) . . ?
N1 C1 C2 125.9(4) . . ?
N1 C1 C6 115.8(3) . . ?
C2 C1 C6 118.2(3) . . ?
O2 Fe1 O1 107.52(12) . . ?
O2 Fe1 N1 105.11(12) . . ?
O1 Fe1 N1 126.60(11) . . ?
O2 Fe1 N2 111.18(12) . . ?
O1 Fe1 N2 122.72(13) . . ?
N1 Fe1 N2 80.94(13) . . ?
C64 O3 Fe2 129.5(3) . . ?
C64 O2 Fe1 132.2(3) . . ?
O4 Si2 C66 98.8(4) . . ?
O4 Si2 C65 109.0(2) . . ?
C66 Si2 C65 102.9(4) . . ?
O4 Si2 C67 112.1(2) . . ?
C66 Si2 C67 121.9(4) . . ?
C65 Si2 C67 111.0(3) . . ?
O4 Si2 C66A 103.0(4) . . ?
C65 Si2 C66A 118.1(4) . . ?
C67 Si2 C66A 103.3(4) . . ?
C6 N2 C19A 121.6(5) . . ?
C6 N2 C19 114.1(5) . . ?
C6 N2 Fe1 113.6(2) . . ?
C19A N2 Fe1 124.7(5) . . ?
C19 N2 Fe1 129.5(5) . . ?
C3 C2 C1 121.2(4) . . ?
C64 O4 Si2 127.9(3) . . ?
C31 N3 C37A 115.5(5) . . ?
C31 N3 C37 123.2(5) . . ?
C31 N3 Fe2 103.9(2) . . ?
C37A N3 Fe2 140.7(5) . . ?
C37 N3 Fe2 131.5(4) . . ?
C2 C3 C4 120.5(4) . . ?
C36 N4 C49A 118.7(5) . . ?
C36 N4 C49 119.2(5) . . ?
C36 N4 Fe2 104.2(2) . . ?
C49A N4 Fe2 137.1(5) . . ?
C49 N4 Fe2 134.4(5) . . ?
C5 C4 C3 120.7(4) . . ?
C4 C5 C6 122.0(4) . . ?
N2 C6 C5 126.7(4) . . ?
N2 C6 C1 115.6(3) . . ?
C5 C6 C1 117.5(4) . . ?
C12 C7 C8 119.3(11) . . ?
C12 C7 N1 118.7(9) . . ?
C8 C7 N1 122.0(9) . . ?
C9 C8 C7 117.9(10) . . ?
C9 C8 C13 121.2(10) . . ?
C7 C8 C13 120.8(10) . . ?
C10 C9 C8 121.4(11) . . ?
C9 C10 C11 123.3(12) . . ?
C10 C11 C12 117.0(10) . . ?
C11 C12 C7 121.0(10) . . ?
C11 C12 C16 118.8(9) . . ?
C7 C12 C16 120.1(9) . . ?
C14 C13 C8 111.7(10) . . ?
C14 C13 C15 110.9(11) . . ?
C8 C13 C15 110.0(10) . . ?
C12 C16 C17 114.6(8) . . ?
C12 C16 C18 111.3(8) . . ?
C17 C16 C18 106.6(8) . . ?
C8A C7A C12A 123.0(11) . . ?
C8A C7A N1 115.6(9) . . ?
C12A C7A N1 121.3(9) . . ?
C7A C8A C9A 120.1(9) . . ?
C7A C8A C13A 124.5(11) . . ?
C9A C8A C13A 115.3(10) . . ?
C8A C9A C10A 118.0(11) . . ?
C11A C10A C9A 120.0(11) . . ?
C10A C11A C12A 123.7(10) . . ?
C11A C12A C7A 115.2(10) . . ?
C11A C12A C16A 123.4(9) . . ?
C7A C12A C16A 121.4(9) . . ?
C15A C13A C8A 113.3(10) . . ?
C15A C13A C14A 109.6(11) . . ?
C8A C13A C14A 108.4(10) . . ?
C12A C16A C17A 113.3(8) . . ?
C12A C16A C18A 107.9(8) . . ?
C17A C16A C18A 111.5(9) . . ?
C20 C19 C24 123.4(10) . . ?
C20 C19 N2 119.9(9) . . ?
C24 C19 N2 116.5(8) . . ?
C21 C20 C19 116.2(9) . . ?
C21 C20 C25 121.8(8) . . ?
C19 C20 C25 121.8(9) . . ?
C22 C21 C20 121.8(9) . . ?
C21 C22 C23 121.5(10) . . ?
C22 C23 C24 121.1(10) . . ?
C23 C24 C19 115.7(10) . . ?
C23 C24 C28 121.9(11) . . ?
C19 C24 C28 122.3(10) . . ?
C20 C25 C27 113.7(9) . . ?
C20 C25 C26 112.4(8) . . ?
C27 C25 C26 108.4(9) . . ?
C24 C28 C30 114.0(11) . . ?
C24 C28 C29 112.8(11) . . ?
C30 C28 C29 103.2(12) . . ?
C24A C19A C20A 119.7(10) . . ?
C24A C19A N2 126.3(9) . . ?
C20A C19A N2 114.1(8) . . ?
C19A C20A C21A 119.5(9) . . ?
C19A C20A C25A 122.0(9) . . ?
C21A C20A C25A 118.5(9) . . ?
C22A C21A C20A 119.7(9) . . ?
C21A C22A C23A 121.2(10) . . ?
C22A C23A C24A 120.2(10) . . ?
C19A C24A C23A 119.5(10) . . ?
C19A C24A C28A 122.7(10) . . ?
C23A C24A C28A 117.7(10) . . ?
C20A C25A C26A 114.1(8) . . ?
C20A C25A C27A 109.4(9) . . ?
C26A C25A C27A 110.8(9) . . ?
C30A C28A C29A 124.8(15) . . ?
C30A C28A C24A 110.5(12) . . ?
C29A C28A C24A 111.8(11) . . ?
N3 C31 C32 124.7(4) . . ?
N3 C31 C36 116.2(3) . . ?
C32 C31 C36 119.1(4) . . ?
C33 C32 C31 120.6(4) . . ?
C32 C33 C34 120.7(4) . . ?
C35 C34 C33 119.5(4) . . ?
C34 C35 C36 121.6(4) . . ?
N4 C36 C35 125.4(4) . . ?
N4 C36 C31 116.1(3) . . ?
C35 C36 C31 118.5(4) . . ?
C38 C37 C42 121.1(10) . . ?
C38 C37 N3 122.6(8) . . ?
C42 C37 N3 116.3(8) . . ?
C37 C38 C39 117.0(8) . . ?
C37 C38 C43 121.9(9) . . ?
C39 C38 C43 121.0(9) . . ?
C40 C39 C38 122.7(9) . . ?
C39 C40 C41 120.7(9) . . ?
C40 C41 C42 119.8(8) . . ?
C41 C42 C37 118.6(9) . . ?
C41 C42 C46 119.8(9) . . ?
C37 C42 C46 121.6(8) . . ?
C45 C43 C44 106.6(12) . . ?
C45 C43 C38 104.4(11) . . ?
C44 C43 C38 108.8(8) . . ?
C42 C46 C47 114.0(8) . . ?
C42 C46 C48 112.0(10) . . ?
C47 C46 C48 108.8(10) . . ?
C38A C37A C42A 121.0(10) . . ?
C38A C37A N3 117.5(8) . . ?
C42A C37A N3 121.2(9) . . ?
C37A C38A C39A 119.6(8) . . ?
C37A C38A C43A 122.8(9) . . ?
C39A C38A C43A 117.5(9) . . ?
C40A C39A C38A 119.0(9) . . ?
C41A C40A C39A 120.3(9) . . ?
C40A C41A C42A 122.3(9) . . ?
C37A C42A C41A 117.6(9) . . ?
C37A C42A C46A 123.7(9) . . ?
C41A C42A C46A 118.7(8) . . ?
C38A C43A C44A 112.2(8) . . ?
C38A C43A C45A 115.1(10) . . ?
C44A C43A C45A 115.0(11) . . ?
C48A C46A C42A 111.1(10) . . ?
C48A C46A C47A 109.3(10) . . ?
C42A C46A C47A 112.9(8) . . ?
C50 C49 C54 122.7(10) . . ?
C50 C49 N4 122.8(9) . . ?
C54 C49 N4 114.5(7) . . ?
C49 C50 C51 116.9(9) . . ?
C49 C50 C55 121.5(10) . . ?
C51 C50 C55 121.5(9) . . ?
C50 C51 C52 122.0(9) . . ?
C53 C52 C51 120.4(10) . . ?
C52 C53 C54 118.0(11) . . ?
C53 C54 C49 119.9(9) . . ?
C53 C54 C58 116.1(11) . . ?
C49 C54 C58 124.0(10) . . ?
C56 C55 C50 108.7(9) . . ?
C56 C55 C57 115.1(9) . . ?
C50 C55 C57 109.2(9) . . ?
C59 C58 C54 115.1(10) . . ?
C59 C58 C60 104.9(11) . . ?
C54 C58 C60 118.3(11) . . ?
C54A C49A N4 123.5(8) . . ?
C54A C49A C50A 121.0(10) . . ?
N4 C49A C50A 115.5(8) . . ?
C51A C50A C49A 118.5(9) . . ?
C51A C50A C55A 119.4(9) . . ?
C49A C50A C55A 122.1(9) . . ?
C52A C51A C50A 116.1(9) . . ?
C53A C52A C51A 124.1(11) . . ?
C52A C53A C54A 124.9(12) . . ?
C53A C54A C49A 115.4(10) . . ?
C53A C54A C58A 123.6(11) . . ?
C49A C54A C58A 121.0(10) . . ?
C50A C55A C57A 116.5(9) . . ?
C50A C55A C56A 111.6(8) . . ?
C57A C55A C56A 110.0(9) . . ?
C54A C58A C60A 102.8(10) . . ?
C54A C58A C59A 109.8(10) . . ?
C60A C58A C59A 116.5(12) . . ?
O1 Si1 C62 111.2(4) . . ?
O1 Si1 C63 111.6(4) . . ?
C62 Si1 C63 110.8(5) . . ?
O1 Si1 C61 102.7(4) . . ?
C62 Si1 C61 109.5(5) . . ?
C63 Si1 C61 110.8(5) . . ?
O1 Si1A C62A 107.0(4) . . ?
O1 Si1A C61A 112.0(4) . . ?
C62A Si1A C61A 107.3(5) . . ?
O1 Si1A C63A 107.7(4) . . ?
C62A Si1A C63A 111.7(5) . . ?
C61A Si1A C63A 111.0(5) . . ?
O3 C64 O2 124.9(4) . . ?
O3 C64 O4 119.4(4) . . ?
O2 C64 O4 115.7(4) . . ?

loop_
_geom_bond_atom_site_label_1
_geom_bond_atom_site_label_2
_geom_bond_distance
_geom_bond_site_symmetry_2
_geom_bond_publ_flag
Fe2 O1 1.933(3) . ?
Fe2 N4 1.952(3) . ?
Fe2 N3 1.955(3) . ?
Fe2 O3 2.004(3) . ?
O1 Si1A 1.645(3) . ?
O1 Si1 1.723(4) . ?
O1 Fe1 1.983(3) . ?
N1 C1 1.338(5) . ?
N1 C7A 1.430(13) . ?
N1 C7 1.440(13) . ?
N1 Fe1 2.015(3) . ?
C1 C2 1.413(5) . ?
C1 C6 1.457(5) . ?
Fe1 O2 1.969(3) . ?
Fe1 N2 2.016(3) . ?
O3 C64 1.258(5) . ?
O2 C64 1.265(5) . ?
Si2 O4 1.687(3) . ?
Si2 C66 1.824(11) . ?
Si2 C65 1.831(6) . ?
Si2 C67 1.841(5) . ?
Si2 C66A 1.882(11) . ?
N2 C6 1.335(5) . ?
N2 C19A 1.423(12) . ?
N2 C19 1.477(11) . ?
C2 C3 1.366(6) . ?
O4 C64 1.313(5) . ?
N3 C31 1.379(5) . ?
N3 C37A 1.395(11) . ?
N3 C37 1.485(12) . ?
C3 C4 1.403(6) . ?
N4 C36 1.378(5) . ?
N4 C49A 1.409(11) . ?
N4 C49 1.469(11) . ?
C4 C5 1.342(7) . ?
C5 C6 1.423(6) . ?
C7 C12 1.426(15) . ?
C7 C8 1.435(16) . ?
C8 C9 1.389(16) . ?
C8 C13 1.497(16) . ?
C9 C10 1.368(16) . ?
C10 C11 1.390(16) . ?
C11 C12 1.409(15) . ?
C12 C16 1.529(13) . ?
C13 C14 1.479(17) . ?
C13 C15 1.525(18) . ?
C16 C17 1.543(13) . ?
C16 C18 1.545(16) . ?
C7A C8A 1.385(17) . ?
C7A C12A 1.404(14) . ?
C8A C9A 1.396(16) . ?
C8A C13A 1.553(15) . ?
C9A C10A 1.403(16) . ?
C10A C11A 1.382(16) . ?
C11A C12A 1.384(14) . ?
C12A C16A 1.487(13) . ?
C13A C15A 1.538(18) . ?
C13A C14A 1.577(18) . ?
C16A C17A 1.517(13) . ?
C16A C18A 1.527(16) . ?
C19 C20 1.411(14) . ?
C19 C24 1.431(16) . ?
C20 C21 1.409(13) . ?
C20 C25 1.482(14) . ?
C21 C22 1.369(15) . ?
C22 C23 1.374(15) . ?
C23 C24 1.424(15) . ?
C24 C28 1.485(17) . ?
C25 C27 1.488(15) . ?
C25 C26 1.519(16) . ?
C28 C30 1.57(2) . ?
C28 C29 1.611(18) . ?
C19A C24A 1.359(15) . ?
C19A C20A 1.399(14) . ?
C20A C21A 1.404(14) . ?
C20A C25A 1.497(14) . ?
C21A C22A 1.351(14) . ?
C22A C23A 1.351(15) . ?
C23A C24A 1.413(15) . ?
C24A C28A 1.516(17) . ?
C25A C26A 1.549(16) . ?
C25A C27A 1.571(15) . ?
C28A C30A 1.38(2) . ?
C28A C29A 1.434(16) . ?
C31 C32 1.397(5) . ?
C31 C36 1.434(5) . ?
C32 C33 1.375(6) . ?
C33 C34 1.396(6) . ?
C34 C35 1.381(6) . ?
C35 C36 1.391(6) . ?
C37 C38 1.391(15) . ?
C37 C42 1.446(14) . ?
C38 C39 1.395(13) . ?
C38 C43 1.499(13) . ?
C39 C40 1.376(13) . ?
C40 C41 1.378(13) . ?
C41 C42 1.393(13) . ?
C42 C46 1.507(14) . ?
C43 C45 1.39(2) . ?
C43 C44 1.494(16) . ?
C46 C47 1.549(14) . ?
C46 C48 1.564(18) . ?
C37A C38A 1.377(15) . ?
C37A C42A 1.381(14) . ?
C38A C39A 1.410(14) . ?
C38A C43A 1.516(14) . ?
C39A C40A 1.376(13) . ?
C40A C41A 1.344(14) . ?
C41A C42A 1.400(12) . ?
C42A C46A 1.497(13) . ?
C43A C44A 1.563(16) . ?
C43A C45A 1.71(2) . ?
C46A C48A 1.487(19) . ?
C46A C47A 1.542(14) . ?
C49 C50 1.370(14) . ?
C49 C54 1.409(16) . ?
C50 C51 1.387(14) . ?
C50 C55 1.490(14) . ?
C51 C52 1.410(15) . ?
C52 C53 1.387(16) . ?
C53 C54 1.402(17) . ?
C54 C58 1.546(16) . ?
C55 C56 1.476(15) . ?
C55 C57 1.540(14) . ?
C58 C59 1.530(18) . ?
C58 C60 1.58(2) . ?
C49A C54A 1.397(15) . ?
C49A C50A 1.431(14) . ?
C50A C51A 1.423(15) . ?
C50A C55A 1.523(14) . ?
C51A C52A 1.349(15) . ?
C52A C53A 1.302(17) . ?
C53A C54A 1.350(17) . ?
C54A C58A 1.445(16) . ?
C55A C57A 1.540(14) . ?
C55A C56A 1.566(15) . ?
C58A C60A 1.54(2) . ?
C58A C59A 1.577(18) . ?
Si1 C62 1.825(11) . ?
Si1 C63 1.832(11) . ?
Si1 C61 1.878(10) . ?
Si1A C62A 1.821(11) . ?
Si1A C61A 1.868(10) . ?
Si1A C63A 1.886(11) . ?
